data_7029449
loop_
_publ_author_name
'Cui, Lin'
'Yang, Guo-Ping'
'Wu, Wei-Ping'
'Miao, Hui-Hui'
'Shi, Qi-Zhen'
'Wang, Yao-Yu'

_publ_section_title
;
 Solvents and auxiliary ligands co-regulate three antiferromagnetic Co(ii)
 MOFs based on a semi-rigid carboxylate ligand.
;
_journal_issue 15
_journal_name_full 'Dalton transactions (Cambridge, England : 2003)'
_journal_page_first 5823
_journal_page_last 5830
_journal_paper_doi 10.1039/c3dt53342e
_journal_volume 43
_journal_year 2014
_chemical_formula_sum 'C27 H23 Co2 N2 O10'
_chemical_formula_weight 653.33
_chemical_name_systematic
; 
 ? 
;
_space_group_IT_number 2
_symmetry_cell_setting triclinic
_symmetry_space_group_name_Hall '-P 1'
_symmetry_space_group_name_H-M 'P -1'
_atom_sites_solution_hydrogens geom
_atom_sites_solution_primary direct
_atom_sites_solution_secondary difmap
_audit_creation_method SHELXL-97
_cell_angle_alpha 107.453(7)
_cell_angle_beta 105.230(8)
_cell_angle_gamma 97.342(8)
_cell_formula_units_Z 2
_cell_length_a 10.3914(7)
_cell_length_b 12.7364(9)
_cell_length_c 13.0153(9)
_cell_measurement_reflns_used 1324
_cell_measurement_temperature 296(2)
_cell_measurement_theta_max 21.925
_cell_measurement_theta_min 2.246
_cell_volume 1545.1(2)
_computing_cell_refinement 'Bruker SMART'
_computing_data_collection 'Bruker SMART'
_computing_data_reduction 'Bruker SMART'
_computing_molecular_graphics 'Bruker SHELXTL'
_computing_publication_material 'Bruker SHELXTL'
_computing_structure_refinement 'SHELXL-97 (Sheldrick, 1997)'
_computing_structure_solution 'SHELXS-97 (Sheldrick, 1990)'
_diffrn_ambient_temperature 296(2)
_diffrn_measured_fraction_theta_full 0.993
_diffrn_measured_fraction_theta_max 0.993
_diffrn_measurement_device_type 'Bruck 1000 CCD area detector'
_diffrn_measurement_method '\w scans'
_diffrn_radiation_monochromator graphite
_diffrn_radiation_source 'fine-focus sealed tube'
_diffrn_radiation_type MoK\a
_diffrn_radiation_wavelength 0.71073
_diffrn_reflns_av_R_equivalents 0.0314
_diffrn_reflns_av_sigmaI/netI 0.0708
_diffrn_reflns_limit_h_max 12
_diffrn_reflns_limit_h_min -12
_diffrn_reflns_limit_k_max 15
_diffrn_reflns_limit_k_min -15
_diffrn_reflns_limit_l_max 15
_diffrn_reflns_limit_l_min -10
_diffrn_reflns_number 7913
_diffrn_reflns_theta_full 25.00
_diffrn_reflns_theta_max 25.00
_diffrn_reflns_theta_min 1.73
_exptl_absorpt_coefficient_mu 1.127
_exptl_absorpt_correction_T_max 0.7977
_exptl_absorpt_correction_T_min 0.7285
_exptl_absorpt_correction_type multi-scan
_exptl_absorpt_process_details sadabs
_exptl_crystal_colour purple
_exptl_crystal_density_diffrn 1.404
_exptl_crystal_density_method 'not measured'
_exptl_crystal_description block
_exptl_crystal_F_000 666
_exptl_crystal_size_max 0.30
_exptl_crystal_size_mid 0.24
_exptl_crystal_size_min 0.21
_platon_squeeze_details
;
;
_refine_diff_density_max 2.896
_refine_diff_density_min -0.532
_refine_diff_density_rms 0.117
_refine_ls_extinction_method none
_refine_ls_goodness_of_fit_ref 1.051
_refine_ls_hydrogen_treatment constr
_refine_ls_matrix_type full
_refine_ls_number_parameters 376
_refine_ls_number_reflns 5406
_refine_ls_number_restraints 249
_refine_ls_restrained_S_all 1.031
_refine_ls_R_factor_all 0.0873
_refine_ls_R_factor_gt 0.0678
_refine_ls_shift/su_max 0.017
_refine_ls_shift/su_mean 0.000
_refine_ls_structure_factor_coef Fsqd
_refine_ls_weighting_details 'calc w=1/[\s^2^(Fo^2^)+(0.1250P)^2^+0.3595P] where P=(Fo^2^+2Fc^2^)/3'
_refine_ls_weighting_scheme calc
_refine_ls_wR_factor_gt 0.1931
_refine_ls_wR_factor_ref 0.2093
_reflns_number_gt 3916
_reflns_number_total 5406
_reflns_threshold_expression >2sigma(I)
_cod_data_source_file c3dt53342e.txt
_cod_data_source_block 1-sr
_cod_original_cell_volume 1545.10(18)
_cod_original_sg_symbol_H-M P-1
_cod_database_code 7029449

loop_
_symmetry_equiv_pos_as_xyz
'x, y, z'
'-x, -y, -z'

loop_
_atom_site_label
_atom_site_type_symbol
_atom_site_fract_x
_atom_site_fract_y
_atom_site_fract_z
_atom_site_U_iso_or_equiv
_atom_site_adp_type
_atom_site_occupancy
_atom_site_symmetry_multiplicity
_atom_site_calc_flag
_atom_site_refinement_flags
Co1 Co 0.04181(7) 0.02983(6) 0.40188(6) 0.0249(2) Uani 1 1 d U
Co2 Co -0.08117(7) 0.21534(6) 0.60233(6) 0.0259(2) Uani 1 1 d U
O1 O -0.1378(4) 0.0713(3) 0.3212(3) 0.0361(10) Uani 1 1 d U
O2 O -0.2012(4) 0.2006(3) 0.4442(3) 0.0332(9) Uani 1 1 d U
O3 O -0.4103(4) -0.0320(4) 0.3549(4) 0.0467(11) Uani 1 1 d U
O4 O -0.6228(5) -0.0038(5) 0.3106(5) 0.0688(16) Uani 1 1 d U
H4A H -0.6320 -0.0412 0.3508 0.083 Uiso 1 1 d R
O5 O -0.1881(4) 0.2523(3) 0.2055(3) 0.0376(10) Uani 1 1 d U
O6 O -0.0175(4) 0.0641(3) -0.2335(3) 0.0339(9) Uani 1 1 d U
O7 O -0.0119(4) 0.2422(3) -0.2258(3) 0.0395(10) Uani 1 1 d U
O15 O -0.0479(4) -0.1094(3) 0.4328(3) 0.0261(8) Uani 1 1 d U
H15A H -0.1195 -0.1358 0.3783 0.039 Uiso 1 1 d R
O17 O 0.2230(4) -0.0492(3) 0.4361(4) 0.0328(9) Uani 1 1 d DU
N1 N 0.9328(5) 0.6445(4) 0.3842(4) 0.0304(11) Uani 1 1 d U
N2 N 0.1775(5) 0.1637(4) 0.3961(4) 0.0337(11) Uani 1 1 d U
C1 C -0.2153(6) 0.1333(5) 0.3476(5) 0.0293(12) Uani 1 1 d U
C2 C -0.3403(6) 0.1309(5) 0.2529(5) 0.0306(13) Uani 1 1 d U
C3 C -0.4721(6) 0.0730(5) 0.2352(5) 0.0353(14) Uani 1 1 d U
C4 C -0.5793(7) 0.0763(7) 0.1469(6) 0.0515(18) Uani 1 1 d U
H4 H -0.6682 0.0403 0.1356 0.062 Uiso 1 1 calc R
C5 C -0.5548(7) 0.1334(7) 0.0747(6) 0.057(2) Uani 1 1 d U
H5 H -0.6266 0.1328 0.0141 0.068 Uiso 1 1 calc R
C6 C -0.4247(7) 0.1901(6) 0.0937(6) 0.0505(18) Uani 1 1 d U
H6 H -0.4079 0.2289 0.0467 0.061 Uiso 1 1 calc R
C7 C -0.3211(6) 0.1890(5) 0.1812(5) 0.0354(14) Uani 1 1 d U
C8 C -0.5059(6) 0.0095(5) 0.3076(5) 0.0399(15) Uani 1 1 d U
C9 C -0.1409(6) 0.2320(5) 0.1129(5) 0.0354(14) Uani 1 1 d U
C10 C -0.1118(7) 0.3197(5) 0.0749(5) 0.0441(16) Uani 1 1 d U
H10 H -0.1206 0.3918 0.1123 0.053 Uiso 1 1 calc R
C11 C -0.0694(7) 0.2981(5) -0.0197(5) 0.0435(16) Uani 1 1 d U
H11 H -0.0504 0.3565 -0.0463 0.052 Uiso 1 1 calc R
C12 C -0.0543(6) 0.1916(5) -0.0762(5) 0.0338(13) Uani 1 1 d U
C13 C -0.0831(6) 0.1053(5) -0.0348(5) 0.0338(13) Uani 1 1 d U
H13 H -0.0720 0.0336 -0.0706 0.041 Uiso 1 1 calc R
C14 C -0.1278(6) 0.1248(5) 0.0584(5) 0.0380(14) Uani 1 1 d U
H14 H -0.1488 0.0664 0.0844 0.046 Uiso 1 1 calc R
C15 C -0.0257(5) 0.1643(5) -0.1864(5) 0.0310(13) Uani 1 1 d U
C25 C 0.9403(7) 0.6172(5) 0.4775(6) 0.0425(15) Uani 1 1 d U
H25 H 1.0182 0.6510 0.5407 0.051 Uiso 1 1 calc R
C24 C 0.8377(7) 0.5413(6) 0.4834(7) 0.0491(17) Uani 1 1 d U
H24 H 0.8473 0.5251 0.5497 0.059 Uiso 1 1 calc R
C23 C 0.7216(6) 0.4898(5) 0.3919(6) 0.0421(15) Uani 1 1 d U
C27 C 0.7137(7) 0.5171(6) 0.2936(6) 0.0482(17) Uani 1 1 d U
H27 H 0.6374 0.4843 0.2290 0.058 Uiso 1 1 calc R
C26 C 0.8206(6) 0.5927(5) 0.2953(6) 0.0411(15) Uani 1 1 d U
H26 H 0.8146 0.6092 0.2295 0.049 Uiso 1 1 calc R
C22 C 0.6118(7) 0.4140(6) 0.4039(7) 0.0537(19) Uani 1 1 d U
H22 H 0.6372 0.3866 0.4632 0.064 Uiso 1 1 calc R
C21 C 0.4845(7) 0.3806(6) 0.3424(7) 0.0548(19) Uani 1 1 d U
H21 H 0.4582 0.4037 0.2801 0.066 Uiso 1 1 calc R
C18 C 0.3766(6) 0.3084(5) 0.3626(6) 0.0434(16) Uani 1 1 d U
C17 C 0.4005(7) 0.2847(6) 0.4636(7) 0.0532(19) Uani 1 1 d U
H17 H 0.4833 0.3174 0.5218 0.064 Uiso 1 1 calc R
C16 C 0.2992(6) 0.2121(5) 0.4753(6) 0.0424(16) Uani 1 1 d U
H16 H 0.3168 0.1961 0.5422 0.051 Uiso 1 1 calc R
C20 C 0.1553(7) 0.1905(5) 0.3014(6) 0.0421(15) Uani 1 1 d U
H20 H 0.0705 0.1590 0.2455 0.051 Uiso 1 1 calc R
C19 C 0.2501(7) 0.2612(6) 0.2822(6) 0.0503(18) Uani 1 1 d U
H19 H 0.2287 0.2770 0.2153 0.060 Uiso 1 1 calc R
O28 O -0.2234(6) 0.3130(5) 0.6552(6) 0.097(2) Uani 1 1 d U
H17A H 0.252(10) -0.051(9) 0.381(5) 0.145 Uiso 1 1 d D
H17B H 0.282(9) 0.003(7) 0.491(5) 0.145 Uiso 1 1 d D

loop_
_atom_site_aniso_label
_atom_site_aniso_U_11
_atom_site_aniso_U_22
_atom_site_aniso_U_33
_atom_site_aniso_U_23
_atom_site_aniso_U_13
_atom_site_aniso_U_12
Co1 0.0254(4) 0.0257(4) 0.0258(4) 0.0098(3) 0.0124(3) 0.0023(3)
Co2 0.0282(4) 0.0254(4) 0.0259(4) 0.0093(3) 0.0119(3) 0.0044(3)
O1 0.033(2) 0.040(2) 0.034(2) 0.0090(19) 0.0114(19) 0.0132(18)
O2 0.034(2) 0.034(2) 0.027(2) 0.0087(18) 0.0066(18) 0.0047(17)
O3 0.043(3) 0.053(3) 0.044(3) 0.023(2) 0.010(2) 0.002(2)
O4 0.043(3) 0.110(5) 0.076(4) 0.052(3) 0.035(3) 0.014(3)
O5 0.046(2) 0.039(2) 0.032(2) 0.0143(19) 0.019(2) 0.0045(19)
O6 0.043(2) 0.037(2) 0.027(2) 0.0109(18) 0.0182(18) 0.0122(18)
O7 0.053(3) 0.035(2) 0.030(2) 0.0101(18) 0.018(2) 0.0002(19)
O15 0.0237(18) 0.0290(19) 0.0230(19) 0.0072(16) 0.0081(16) 0.0003(15)
O17 0.030(2) 0.037(2) 0.034(2) 0.0164(18) 0.0130(18) 0.0015(17)
N1 0.028(2) 0.031(2) 0.038(3) 0.015(2) 0.017(2) 0.003(2)
N2 0.031(3) 0.032(3) 0.041(3) 0.015(2) 0.015(2) 0.004(2)
C1 0.029(3) 0.030(3) 0.030(3) 0.014(3) 0.010(2) 0.002(2)
C2 0.030(3) 0.034(3) 0.026(3) 0.007(2) 0.008(2) 0.010(2)
C3 0.032(3) 0.047(4) 0.028(3) 0.010(3) 0.014(3) 0.012(3)
C4 0.028(3) 0.083(5) 0.041(4) 0.020(4) 0.008(3) 0.012(3)
C5 0.045(4) 0.087(6) 0.042(4) 0.032(4) 0.009(3) 0.020(4)
C6 0.044(4) 0.076(5) 0.044(4) 0.032(4) 0.021(3) 0.018(3)
C7 0.037(3) 0.044(3) 0.033(3) 0.019(3) 0.018(3) 0.012(3)
C8 0.033(3) 0.050(4) 0.033(3) 0.011(3) 0.013(3) -0.001(3)
C9 0.040(3) 0.039(3) 0.029(3) 0.012(3) 0.015(3) 0.004(3)
C10 0.063(4) 0.032(3) 0.037(3) 0.007(3) 0.022(3) 0.006(3)
C11 0.063(4) 0.036(3) 0.041(4) 0.019(3) 0.027(3) 0.007(3)
C12 0.034(3) 0.038(3) 0.027(3) 0.009(3) 0.011(3) 0.005(3)
C13 0.043(3) 0.031(3) 0.030(3) 0.012(2) 0.015(3) 0.006(3)
C14 0.045(4) 0.037(3) 0.042(4) 0.021(3) 0.020(3) 0.010(3)
C15 0.024(3) 0.037(3) 0.024(3) 0.007(3) 0.004(2) -0.001(2)
C25 0.037(3) 0.047(4) 0.050(4) 0.025(3) 0.017(3) 0.007(3)
C24 0.046(4) 0.054(4) 0.063(5) 0.037(4) 0.026(4) 0.008(3)
C23 0.039(3) 0.040(3) 0.059(4) 0.025(3) 0.025(3) 0.009(3)
C27 0.038(4) 0.048(4) 0.045(4) 0.012(3) 0.006(3) -0.011(3)
C26 0.044(4) 0.038(3) 0.039(4) 0.015(3) 0.012(3) 0.001(3)
C22 0.045(4) 0.055(4) 0.080(5) 0.041(4) 0.030(4) 0.010(3)
C21 0.048(4) 0.049(4) 0.066(5) 0.022(4) 0.019(4) 0.001(3)
C18 0.041(4) 0.043(4) 0.060(4) 0.028(3) 0.026(3) 0.008(3)
C17 0.036(4) 0.052(4) 0.063(5) 0.022(4) 0.008(3) -0.006(3)
C16 0.035(3) 0.046(4) 0.043(4) 0.019(3) 0.010(3) -0.007(3)
C20 0.039(3) 0.045(4) 0.049(4) 0.026(3) 0.020(3) -0.002(3)
C19 0.041(4) 0.062(4) 0.061(5) 0.040(4) 0.018(3) 0.008(3)
O28 0.076(4) 0.088(4) 0.133(6) 0.030(4) 0.039(4) 0.048(4)

loop_
_atom_type_symbol
_atom_type_description
_atom_type_scat_dispersion_real
_atom_type_scat_dispersion_imag
_atom_type_scat_source
C C 0.0033 0.0016 'International Tables Vol C Tables 4.2.6.8 and 6.1.1.4'
H H 0.0000 0.0000 'International Tables Vol C Tables 4.2.6.8 and 6.1.1.4'
Co Co 0.3494 0.9721 'International Tables Vol C Tables 4.2.6.8 and 6.1.1.4'
N N 0.0061 0.0033 'International Tables Vol C Tables 4.2.6.8 and 6.1.1.4'
O O 0.0106 0.0060 'International Tables Vol C Tables 4.2.6.8 and 6.1.1.4'

loop_
_geom_angle_atom_site_label_1
_geom_angle_atom_site_label_2
_geom_angle_atom_site_label_3
_geom_angle
_geom_angle_site_symmetry_1
_geom_angle_site_symmetry_3
O15 Co1 O6 173.62(14) 2_556 2
O15 Co1 O15 80.83(15) 2_556 .
O6 Co1 O15 93.37(15) 2 .
O15 Co1 N2 95.49(17) 2_556 .
O6 Co1 N2 90.78(18) 2 .
O15 Co1 N2 165.51(17) . .
O15 Co1 O1 97.33(15) 2_556 .
O6 Co1 O1 80.85(16) 2 .
O15 Co1 O1 98.65(15) . .
N2 Co1 O1 95.71(17) . .
O15 Co1 O17 99.12(15) 2_556 .
O6 Co1 O17 82.40(15) 2 .
O15 Co1 O17 80.41(14) . .
N2 Co1 O17 86.39(16) . .
O1 Co1 O17 163.14(16) . .
O2 Co2 O15 102.94(15) . 2_556
O2 Co2 O7 162.58(17) . 1_556
O15 Co2 O7 92.75(16) 2_556 1_556
O2 Co2 N1 93.86(17) . 2_666
O15 Co2 N1 90.29(16) 2_556 2_666
O7 Co2 N1 93.56(17) 1_556 2_666
O2 Co2 O28 82.4(2) . .
O15 Co2 O28 171.5(2) 2_556 .
O7 Co2 O28 81.2(2) 1_556 .
N1 Co2 O28 96.1(2) 2_666 .
O2 Co2 O17 82.56(15) . 2_556
O15 Co2 O17 81.05(14) 2_556 2_556
O7 Co2 O17 92.62(15) 1_556 2_556
N1 Co2 O17 169.59(17) 2_666 2_556
O28 Co2 O17 93.1(2) . 2_556
C1 O1 Co1 138.2(4) . .
C1 O2 Co2 131.7(4) . .
C8 O4 H4A 110.0 . .
C9 O5 C7 114.0(4) . .
C15 O6 Co1 132.1(4) . 2
C15 O7 Co2 122.7(4) . 1_554
Co2 O15 Co1 120.68(17) 2_556 2_556
Co2 O15 Co1 100.27(15) 2_556 .
Co1 O15 Co1 99.17(15) 2_556 .
Co2 O15 H15A 105.8 2_556 .
Co1 O15 H15A 123.7 2_556 .
Co1 O15 H15A 102.1 . .
Co2 O17 Co1 90.04(14) 2_556 .
Co2 O17 H17A 110(7) 2_556 .
Co1 O17 H17A 103(8) . .
Co2 O17 H17B 140(7) 2_556 .
Co1 O17 H17B 103(8) . .
H17A O17 H17B 103(3) . .
C26 N1 C25 116.4(5) . .
C26 N1 Co2 124.4(4) . 2_666
C25 N1 Co2 118.3(4) . 2_666
C16 N2 C20 116.3(5) . .
C16 N2 Co1 122.4(4) . .
C20 N2 Co1 120.3(4) . .
O1 C1 O2 126.9(5) . .
O1 C1 C2 117.7(5) . .
O2 C1 C2 115.4(5) . .
C7 C2 C3 118.8(5) . .
C7 C2 C1 118.2(5) . .
C3 C2 C1 123.0(5) . .
C4 C3 C2 118.6(6) . .
C4 C3 C8 117.6(6) . .
C2 C3 C8 123.7(5) . .
C3 C4 C5 120.6(6) . .
C3 C4 H4 119.7 . .
C5 C4 H4 119.7 . .
C6 C5 C4 119.9(7) . .
C6 C5 H5 120.1 . .
C4 C5 H5 120.1 . .
C7 C6 C5 119.4(6) . .
C7 C6 H6 120.3 . .
C5 C6 H6 120.3 . .
C6 C7 C2 122.6(6) . .
C6 C7 O5 119.9(5) . .
C2 C7 O5 117.4(5) . .
O4 C8 O3 126.5(6) . .
O4 C8 C3 117.2(6) . .
O3 C8 C3 116.2(5) . .
C14 C9 C10 121.3(6) . .
C14 C9 O5 119.9(5) . .
C10 C9 O5 118.8(5) . .
C11 C10 C9 118.6(6) . .
C11 C10 H10 120.7 . .
C9 C10 H10 120.7 . .
C10 C11 C12 121.7(6) . .
C10 C11 H11 119.1 . .
C12 C11 H11 119.1 . .
C11 C12 C13 118.2(5) . .
C11 C12 C15 121.8(5) . .
C13 C12 C15 119.5(5) . .
C14 C13 C12 120.9(6) . .
C14 C13 H13 119.6 . .
C12 C13 H13 119.6 . .
C9 C14 C13 119.3(5) . .
C9 C14 H14 120.3 . .
C13 C14 H14 120.3 . .
O7 C15 O6 124.9(5) . .
O7 C15 C12 117.7(5) . .
O6 C15 C12 117.4(5) . .
N1 C25 C24 122.8(6) . .
N1 C25 H25 118.6 . .
C24 C25 H25 118.6 . .
C23 C24 C25 120.2(6) . .
C23 C24 H24 119.9 . .
C25 C24 H24 119.9 . .
C24 C23 C27 117.2(6) . .
C24 C23 C22 118.4(6) . .
C27 C23 C22 124.4(6) . .
C26 C27 C23 118.5(6) . .
C26 C27 H27 120.7 . .
C23 C27 H27 120.7 . .
N1 C26 C27 124.8(6) . .
N1 C26 H26 117.6 . .
C27 C26 H26 117.6 . .
C21 C22 C23 128.1(7) . .
C21 C22 H22 116.0 . .
C23 C22 H22 116.0 . .
C22 C21 C18 125.5(7) . .
C22 C21 H21 117.2 . .
C18 C21 H21 117.2 . .
C19 C18 C17 117.4(6) . .
C19 C18 C21 121.1(6) . .
C17 C18 C21 121.5(6) . .
C16 C17 C18 119.0(6) . .
C16 C17 H17 120.5 . .
C18 C17 H17 120.5 . .
N2 C16 C17 123.6(6) . .
N2 C16 H16 118.2 . .
C17 C16 H16 118.2 . .
N2 C20 C19 124.0(6) . .
N2 C20 H20 118.0 . .
C19 C20 H20 118.0 . .
C18 C19 C20 119.5(6) . .
C18 C19 H19 120.2 . .
C20 C19 H19 120.2 . .

loop_
_geom_bond_atom_site_label_1
_geom_bond_atom_site_label_2
_geom_bond_distance
_geom_bond_site_symmetry_2
Co1 O15 2.065(4) 2_556
Co1 O6 2.088(4) 2
Co1 O15 2.092(3) .
Co1 N2 2.102(5) .
Co1 O1 2.102(4) .
Co1 O17 2.252(4) .
Co2 O2 2.046(4) .
Co2 O15 2.060(4) 2_556
Co2 O7 2.066(4) 1_556
Co2 N1 2.136(4) 2_666
Co2 O28 2.167(6) .
Co2 O17 2.254(4) 2_556
O1 C1 1.239(7) .
O2 C1 1.250(7) .
O3 C8 1.285(8) .
O4 C8 1.218(7) .
O4 H4A 0.8195 .
O5 C9 1.384(7) .
O5 C7 1.411(7) .
O6 C15 1.264(7) .
O6 Co1 2.087(4) 2
O7 C15 1.255(7) .
O7 Co2 2.066(4) 1_554
O15 Co2 2.060(4) 2_556
O15 Co1 2.065(4) 2_556
O15 H15A 0.8282 .
O17 Co2 2.254(4) 2_556
O17 H17A 0.85(2) .
O17 H17B 0.84(2) .
N1 C26 1.330(8) .
N1 C25 1.345(8) .
N1 Co2 2.136(4) 2_666
N2 C16 1.333(8) .
N2 C20 1.346(8) .
C1 C2 1.527(8) .
C2 C7 1.391(8) .
C2 C3 1.395(8) .
C3 C4 1.390(9) .
C3 C8 1.492(8) .
C4 C5 1.401(10) .
C4 H4 0.9300 .
C5 C6 1.370(10) .
C5 H5 0.9300 .
C6 C7 1.351(9) .
C6 H6 0.9300 .
C9 C14 1.379(8) .
C9 C10 1.381(8) .
C10 C11 1.377(9) .
C10 H10 0.9300 .
C11 C12 1.386(8) .
C11 H11 0.9300 .
C12 C13 1.395(8) .
C12 C15 1.489(8) .
C13 C14 1.376(8) .
C13 H13 0.9300 .
C14 H14 0.9300 .
C25 C24 1.379(8) .
C25 H25 0.9300 .
C24 C23 1.371(10) .
C24 H24 0.9300 .
C23 C27 1.408(9) .
C23 C22 1.470(9) .
C27 C26 1.365(9) .
C27 H27 0.9300 .
C26 H26 0.9300 .
C22 C21 1.291(10) .
C22 H22 0.9300 .
C21 C18 1.487(9) .
C21 H21 0.9300 .
C18 C19 1.372(9) .
C18 C17 1.402(10) .
C17 C16 1.381(9) .
C17 H17 0.9300 .
C16 H16 0.9300 .
C20 C19 1.371(8) .
C20 H20 0.9300 .
C19 H19 0.9300 .

loop_
_geom_torsion_atom_site_label_1
_geom_torsion_atom_site_label_2
_geom_torsion_atom_site_label_3
_geom_torsion_atom_site_label_4
_geom_torsion
_geom_torsion_site_symmetry_1
_geom_torsion_site_symmetry_4
O15 Co1 O1 C1 10.0(6) 2_556 .
O6 Co1 O1 C1 -176.2(6) 2 .
O15 Co1 O1 C1 91.7(6) . .
N2 Co1 O1 C1 -86.3(6) . .
O17 Co1 O1 C1 177.2(5) . .
O15 Co2 O2 C1 11.0(5) 2_556 .
O7 Co2 O2 C1 -142.8(6) 1_556 .
N1 Co2 O2 C1 102.2(5) 2_666 .
O28 Co2 O2 C1 -162.2(5) . .
O17 Co2 O2 C1 -68.0(5) 2_556 .
O15 Co1 O15 Co2 -123.7(2) 2_556 2_556
O6 Co1 O15 Co2 58.99(17) 2 2_556
N2 Co1 O15 Co2 -47.4(7) . 2_556
O1 Co1 O15 Co2 140.23(15) . 2_556
O17 Co1 O15 Co2 -22.72(16) . 2_556
O15 Co1 O15 Co1 0.0 2_556 2_556
O6 Co1 O15 Co1 -177.33(15) 2 2_556
N2 Co1 O15 Co1 76.3(7) . 2_556
O1 Co1 O15 Co1 -96.09(16) . 2_556
O17 Co1 O15 Co1 100.96(16) . 2_556
O15 Co1 O17 Co2 99.33(14) 2_556 2_556
O6 Co1 O17 Co2 -74.41(15) 2 2_556
O15 Co1 O17 Co2 20.33(14) . 2_556
N2 Co1 O17 Co2 -165.68(18) . 2_556
O1 Co1 O17 Co2 -67.9(5) . 2_556
O15 Co1 N2 C16 51.1(5) 2_556 .
O6 Co1 N2 C16 -130.0(5) 2 .
O15 Co1 N2 C16 -23.3(10) . .
O1 Co1 N2 C16 149.1(5) . .
O17 Co1 N2 C16 -47.7(5) . .
O15 Co1 N2 C20 -140.9(5) 2_556 .
O6 Co1 N2 C20 37.9(5) 2 .
O15 Co1 N2 C20 144.6(6) . .
O1 Co1 N2 C20 -43.0(5) . .
O17 Co1 N2 C20 120.2(5) . .
Co1 O1 C1 O2 3.1(9) . .
Co1 O1 C1 C2 -178.6(4) . .
Co2 O2 C1 O1 -16.2(9) . .
Co2 O2 C1 C2 165.4(4) . .
O1 C1 C2 C7 -77.5(7) . .
O2 C1 C2 C7 101.0(6) . .
O1 C1 C2 C3 102.2(7) . .
O2 C1 C2 C3 -79.3(7) . .
C7 C2 C3 C4 -0.5(9) . .
C1 C2 C3 C4 179.8(6) . .
C7 C2 C3 C8 -178.9(6) . .
C1 C2 C3 C8 1.4(9) . .
C2 C3 C4 C5 2.2(10) . .
C8 C3 C4 C5 -179.3(7) . .
C3 C4 C5 C6 -2.4(12) . .
C4 C5 C6 C7 0.8(12) . .
C5 C6 C7 C2 0.9(11) . .
C5 C6 C7 O5 -176.4(6) . .
C3 C2 C7 C6 -1.1(9) . .
C1 C2 C7 C6 178.6(6) . .
C3 C2 C7 O5 176.3(5) . .
C1 C2 C7 O5 -4.0(8) . .
C9 O5 C7 C6 -52.2(8) . .
C9 O5 C7 C2 130.3(6) . .
C4 C3 C8 O4 -23.1(9) . .
C2 C3 C8 O4 155.3(6) . .
C4 C3 C8 O3 152.6(6) . .
C2 C3 C8 O3 -29.0(9) . .
C7 O5 C9 C14 -60.6(7) . .
C7 O5 C9 C10 117.5(6) . .
C14 C9 C10 C11 0.2(10) . .
O5 C9 C10 C11 -177.8(6) . .
C9 C10 C11 C12 -0.6(10) . .
C10 C11 C12 C13 -0.1(10) . .
C10 C11 C12 C15 172.1(6) . .
C11 C12 C13 C14 1.2(9) . .
C15 C12 C13 C14 -171.2(5) . .
C10 C9 C14 C13 0.8(9) . .
O5 C9 C14 C13 178.8(5) . .
C12 C13 C14 C9 -1.5(9) . .
Co2 O7 C15 O6 36.2(8) 1_554 .
Co2 O7 C15 C12 -143.6(4) 1_554 .
Co1 O6 C15 O7 -22.3(8) 2 .
Co1 O6 C15 C12 157.5(4) 2 .
C11 C12 C15 O7 1.8(8) . .
C13 C12 C15 O7 174.0(5) . .
C11 C12 C15 O6 -178.0(5) . .
C13 C12 C15 O6 -5.8(8) . .
C26 N1 C25 C24 -1.1(9) . .
Co2 N1 C25 C24 168.8(5) 2_666 .
N1 C25 C24 C23 0.1(11) . .
C25 C24 C23 C27 0.6(10) . .
C25 C24 C23 C22 -176.9(7) . .
C24 C23 C27 C26 -0.3(10) . .
C22 C23 C27 C26 177.1(6) . .
C25 N1 C26 C27 1.5(10) . .
Co2 N1 C26 C27 -167.8(5) 2_666 .
C23 C27 C26 N1 -0.8(11) . .
C24 C23 C22 C21 160.6(8) . .
C27 C23 C22 C21 -16.7(13) . .
C23 C22 C21 C18 -176.6(7) . .
C22 C21 C18 C19 -168.5(8) . .
C22 C21 C18 C17 10.7(12) . .
C19 C18 C17 C16 2.8(11) . .
C21 C18 C17 C16 -176.4(7) . .
C20 N2 C16 C17 -1.0(10) . .
Co1 N2 C16 C17 167.4(6) . .
C18 C17 C16 N2 -1.0(11) . .
C16 N2 C20 C19 1.3(10) . .
Co1 N2 C20 C19 -167.3(5) . .
C17 C18 C19 C20 -2.5(11) . .
C21 C18 C19 C20 176.7(7) . .
N2 C20 C19 C18 0.5(11) . .

loop_
_platon_squeeze_void_nr
_platon_squeeze_void_average_x
_platon_squeeze_void_average_y
_platon_squeeze_void_average_z
_platon_squeeze_void_volume
_platon_squeeze_void_count_electrons
_platon_squeeze_void_content
1 0.500 0.500 0.000 292 81 ' '
